data_4105995
loop_
_publ_author_name
'Sunewang R. Wang'
'Zaozao Qiu'
'Zuowei Xie'

_publ_section_title
;
 Regioselective Insertion of Carborynes into Ethereal C-H Bond: Facile
 Synthesis of \a-Carboranylated Ethers
;
_journal_name_full 'Journal of the American Chemical Society'
_journal_page_first 5760
_journal_page_last 5763
_journal_paper_doi 10.1021/ja201126h
_journal_volume 133
_journal_year 2011
_chemical_formula_sum 'C10 H24 B10 O2'
_chemical_formula_weight 284.39
_chemical_name_systematic
; 
 ? 
;
_space_group_IT_number 15
_symmetry_cell_setting monoclinic
_symmetry_space_group_name_Hall '-C 2yc'
_symmetry_space_group_name_H-M 'C 1 2/c 1'
_atom_sites_solution_hydrogens geom
_atom_sites_solution_primary direct
_atom_sites_solution_secondary difmap
_audit_creation_method SHELXL-97
_cell_angle_alpha 90.00
_cell_angle_beta 112.1270(10)
_cell_angle_gamma 90.00
_cell_formula_units_Z 8
_cell_length_a 28.0596(19)
_cell_length_b 7.3777(5)
_cell_length_c 17.1759(12)
_cell_measurement_reflns_used 43
_cell_measurement_temperature 296(2)
_cell_measurement_theta_max 15
_cell_measurement_theta_min 15
_cell_volume 3293.8(4)
_computing_cell_refinement 'BRUKER KAPPA APEXII DUO DIFFRACTROMETER'
_computing_data_collection 'BRUKER KAPPA APEXII DUO DIFFRACTROMETER'
_computing_data_reduction 'BRUKER KAPPA APEXII DUO DIFFRACTROMETER'
_computing_molecular_graphics 'SIEMENS SHELXTL'
_computing_publication_material 'SIEMENS SHELXTL'
_computing_structure_refinement 'SHELXL-97 (Sheldrick, 2008)'
_computing_structure_solution 'SHELXS-97 (Sheldrick, 2008)'
_diffrn_ambient_temperature 296(2)
_diffrn_measured_fraction_theta_full 1.000
_diffrn_measured_fraction_theta_max 1.000
_diffrn_measurement_device_type 'BRUKER KAPPA APEXII DUO DIFFRACTROMETER'
_diffrn_measurement_method 'OMEGA SCAN'
_diffrn_radiation_monochromator graphite
_diffrn_radiation_source 'fine-focus sealed tube'
_diffrn_radiation_type MoK\a
_diffrn_radiation_wavelength 0.71073
_diffrn_reflns_av_R_equivalents 0.0438
_diffrn_reflns_av_sigmaI/netI 0.0398
_diffrn_reflns_limit_h_max 33
_diffrn_reflns_limit_h_min -31
_diffrn_reflns_limit_k_max 8
_diffrn_reflns_limit_k_min -8
_diffrn_reflns_limit_l_max 20
_diffrn_reflns_limit_l_min -20
_diffrn_reflns_number 12302
_diffrn_reflns_theta_full 25.25
_diffrn_reflns_theta_max 25.25
_diffrn_reflns_theta_min 1.57
_exptl_absorpt_coefficient_mu 0.063
_exptl_absorpt_correction_T_max 0.7456
_exptl_absorpt_correction_T_min 0.6668
_exptl_absorpt_correction_type multi-scan
_exptl_crystal_colour colourless
_exptl_crystal_density_diffrn 1.147
_exptl_crystal_description block
_exptl_crystal_F_000 1200
_exptl_crystal_size_max 0.50
_exptl_crystal_size_mid 0.30
_exptl_crystal_size_min 0.20
_refine_diff_density_max 0.376
_refine_diff_density_min -0.225
_refine_diff_density_rms 0.048
_refine_ls_extinction_method none
_refine_ls_goodness_of_fit_ref 1.053
_refine_ls_hydrogen_treatment riding
_refine_ls_matrix_type full
_refine_ls_number_parameters 199
_refine_ls_number_reflns 2987
_refine_ls_number_restraints 10
_refine_ls_restrained_S_all 1.109
_refine_ls_R_factor_all 0.1300
_refine_ls_R_factor_gt 0.0775
_refine_ls_shift/su_max 0.000
_refine_ls_shift/su_mean 0.000
_refine_ls_structure_factor_coef Fsqd
_refine_ls_weighting_details 'calc w=1/[\s^2^(Fo^2^)+(0.1177P)^2^+5.0860P] where P=(Fo^2^+2Fc^2^)/3'
_refine_ls_weighting_scheme calc
_refine_ls_wR_factor_gt 0.2117
_refine_ls_wR_factor_ref 0.2584
_reflns_number_gt 1715
_reflns_number_total 2987
_reflns_threshold_expression >2sigma(I)
_cod_data_source_file ja201126h_si_002_3.cif
_cod_data_source_block 8aj
_cod_database_code 4105995

loop_
_symmetry_equiv_pos_as_xyz
'x, y, z'
'-x, y, -z+1/2'
'x+1/2, y+1/2, z'
'-x+1/2, y+1/2, -z+1/2'
'-x, -y, -z'
'x, -y, z-1/2'
'-x+1/2, -y+1/2, -z'
'x+1/2, -y+1/2, z-1/2'

loop_
_atom_site_label
_atom_site_type_symbol
_atom_site_fract_x
_atom_site_fract_y
_atom_site_fract_z
_atom_site_U_iso_or_equiv
_atom_site_adp_type
_atom_site_occupancy
_atom_site_symmetry_multiplicity
_atom_site_calc_flag
_atom_site_refinement_flags
C1 C 0.15119(12) 0.9699(4) 0.02304(19) 0.0428(8) Uani 1 1 d .
C2 C 0.10947(12) 0.8144(5) 0.0318(2) 0.0440(8) Uani 1 1 d .
C11 C 0.18134(14) 1.0849(5) 0.1003(2) 0.0655(11) Uani 1 1 d D
H11A H 0.1570 1.1357 0.1230 0.079 Uiso 1 1 calc R
C12 C 0.21316(19) 1.2411(7) 0.0851(3) 0.1023(19) Uani 1 1 d D
H12A H 0.2161 1.2284 0.0308 0.123 Uiso 1 1 calc R
H12B H 0.1974 1.3572 0.0870 0.123 Uiso 1 1 calc R
C13 C 0.26421(18) 1.2263(7) 0.1539(3) 0.0963(17) Uani 1 1 d D
H13A H 0.2904 1.1993 0.1316 0.116 Uiso 1 1 calc R
H13B H 0.2731 1.3390 0.1852 0.116 Uiso 1 1 calc R
C14 C 0.26021(19) 1.0784(8) 0.2083(3) 0.112(2) Uani 1 1 d D
H14A H 0.2908 1.0032 0.2252 0.135 Uiso 1 1 calc R
H14B H 0.2568 1.1271 0.2584 0.135 Uiso 1 1 calc R
C15 C 0.10763(14) 0.7852(6) 0.1193(2) 0.0646(11) Uani 1 1 d D
H15A H 0.1331 0.8666 0.1584 0.078 Uiso 1 1 calc R
C16 C 0.05684(17) 0.8216(7) 0.1278(3) 0.0817(14) Uani 1 1 d D
H16A H 0.0598 0.9213 0.1662 0.098 Uiso 1 1 calc R
H16B H 0.0303 0.8500 0.0737 0.098 Uiso 1 1 calc R
C17 C 0.0454(3) 0.6510(9) 0.1614(7) 0.176(4) Uani 1 1 d D
H17A H 0.0437 0.6723 0.2161 0.212 Uiso 1 1 calc R
H17B H 0.0123 0.6045 0.1241 0.212 Uiso 1 1 calc R
C18 C 0.0848(3) 0.5221(9) 0.1689(5) 0.136(3) Uani 1 1 d D
H18A H 0.1001 0.4783 0.2263 0.163 Uiso 1 1 calc R
H18B H 0.0705 0.4196 0.1322 0.163 Uiso 1 1 calc R
O1 O 0.21669(11) 0.9758(4) 0.16215(17) 0.0908(11) Uani 1 1 d D
O2 O 0.12236(11) 0.6086(5) 0.1462(2) 0.0953(12) Uani 1 1 d D
B3 B 0.08624(14) 1.0132(6) -0.0207(2) 0.0495(10) Uani 1 1 d .
H3 H 0.0671 1.1179 0.0027 0.059 Uiso 1 1 calc R
B4 B 0.12748(17) 1.0679(6) -0.0739(3) 0.0565(11) Uani 1 1 d .
H4 H 0.1349 1.2092 -0.0865 0.068 Uiso 1 1 calc R
B5 B 0.17652(16) 0.8994(7) -0.0479(3) 0.0573(11) Uani 1 1 d .
H5 H 0.2158 0.9303 -0.0437 0.069 Uiso 1 1 calc R
B6 B 0.16499(15) 0.7429(6) 0.0213(3) 0.0522(11) Uani 1 1 d .
H6 H 0.1966 0.6736 0.0712 0.063 Uiso 1 1 calc R
B7 B 0.05653(16) 0.8034(7) -0.0602(3) 0.0600(12) Uani 1 1 d .
H7 H 0.0174 0.7716 -0.0639 0.072 Uiso 1 1 calc R
B8 B 0.06767(17) 0.9617(7) -0.1281(3) 0.0662(13) Uani 1 1 d .
H8 H 0.0359 1.0336 -0.1767 0.079 Uiso 1 1 calc R
B9 B 0.12333(19) 0.8914(8) -0.1450(3) 0.0716(14) Uani 1 1 d .
H9 H 0.1279 0.9169 -0.2049 0.086 Uiso 1 1 calc R
B10 B 0.1464(2) 0.6896(7) -0.0860(3) 0.0718(14) Uani 1 1 d .
H10 H 0.1660 0.5829 -0.1073 0.086 Uiso 1 1 calc R
B11 B 0.10503(19) 0.6371(7) -0.0338(3) 0.0654(13) Uani 1 1 d .
H11 H 0.0976 0.4966 -0.0202 0.078 Uiso 1 1 calc R
B12 B 0.0794(2) 0.7274(8) -0.1359(3) 0.0738(15) Uani 1 1 d .
H12 H 0.0553 0.6455 -0.1900 0.089 Uiso 1 1 calc R

loop_
_atom_site_aniso_label
_atom_site_aniso_U_11
_atom_site_aniso_U_22
_atom_site_aniso_U_33
_atom_site_aniso_U_23
_atom_site_aniso_U_13
_atom_site_aniso_U_12
C1 0.0393(17) 0.0429(19) 0.0423(17) 0.0029(14) 0.0109(13) 0.0010(14)
C2 0.0384(17) 0.048(2) 0.0431(18) 0.0009(15) 0.0122(14) -0.0001(15)
C11 0.055(2) 0.066(3) 0.061(2) -0.010(2) 0.0053(18) -0.009(2)
C12 0.105(4) 0.072(3) 0.095(4) 0.009(3) -0.002(3) -0.036(3)
C13 0.085(3) 0.105(4) 0.097(4) -0.010(3) 0.031(3) -0.034(3)
C14 0.076(3) 0.140(5) 0.088(3) 0.012(4) -0.006(3) -0.048(3)
C15 0.058(2) 0.080(3) 0.056(2) 0.007(2) 0.0214(19) -0.010(2)
C16 0.073(3) 0.109(4) 0.075(3) 0.009(3) 0.042(2) 0.010(3)
C17 0.146(6) 0.110(5) 0.349(13) 0.037(7) 0.179(8) 0.004(5)
C18 0.156(6) 0.119(5) 0.178(6) 0.058(5) 0.114(5) 0.008(5)
O1 0.079(2) 0.085(2) 0.0665(18) 0.0182(16) -0.0200(15) -0.0329(17)
O2 0.072(2) 0.123(3) 0.097(2) 0.061(2) 0.0390(17) 0.0309(19)
B3 0.041(2) 0.056(3) 0.047(2) 0.0054(19) 0.0102(17) 0.0130(18)
B4 0.061(3) 0.058(3) 0.049(2) 0.015(2) 0.019(2) 0.008(2)
B5 0.050(2) 0.068(3) 0.057(2) 0.008(2) 0.024(2) 0.007(2)
B6 0.047(2) 0.046(2) 0.062(3) 0.007(2) 0.0199(19) 0.0090(19)
B7 0.042(2) 0.081(3) 0.047(2) -0.014(2) 0.0059(18) -0.006(2)
B8 0.054(2) 0.093(4) 0.042(2) 0.007(2) 0.0064(18) 0.012(2)
B9 0.074(3) 0.097(4) 0.046(2) -0.002(3) 0.025(2) 0.008(3)
B10 0.080(3) 0.067(3) 0.076(3) -0.017(3) 0.037(3) 0.010(3)
B11 0.073(3) 0.050(3) 0.074(3) -0.012(2) 0.029(2) -0.009(2)
B12 0.071(3) 0.089(4) 0.056(3) -0.027(3) 0.018(2) -0.012(3)

loop_
_atom_type_symbol
_atom_type_description
_atom_type_scat_dispersion_real
_atom_type_scat_dispersion_imag
_atom_type_scat_source
C C 0.0033 0.0016 'International Tables Vol C Tables 4.2.6.8 and 6.1.1.4'
H H 0.0000 0.0000 'International Tables Vol C Tables 4.2.6.8 and 6.1.1.4'
B B 0.0013 0.0007 'International Tables Vol C Tables 4.2.6.8 and 6.1.1.4'
O O 0.0106 0.0060 'International Tables Vol C Tables 4.2.6.8 and 6.1.1.4'

loop_
_geom_angle_atom_site_label_1
_geom_angle_atom_site_label_2
_geom_angle_atom_site_label_3
_geom_angle
C11 C1 C2 118.4(3)
C11 C1 B4 119.7(3)
C2 C1 B4 110.3(3)
C11 C1 B5 123.0(3)
C2 C1 B5 110.2(3)
B4 C1 B5 63.0(2)
C11 C1 B3 115.1(3)
C2 C1 B3 60.5(2)
B4 C1 B3 62.3(2)
B5 C1 B3 113.8(3)
C11 C1 B6 119.9(3)
C2 C1 B6 60.5(2)
B4 C1 B6 113.7(3)
B5 C1 B6 62.2(2)
B3 C1 B6 112.4(3)
C15 C2 C1 117.5(3)
C15 C2 B11 121.3(3)
C1 C2 B11 110.1(3)
C15 C2 B7 123.9(3)
C1 C2 B7 109.9(3)
B11 C2 B7 62.0(3)
C15 C2 B3 119.1(3)
C1 C2 B3 60.7(2)
B11 C2 B3 113.0(3)
B7 C2 B3 62.0(2)
C15 C2 B6 115.2(3)
C1 C2 B6 60.8(2)
B11 C2 B6 62.4(2)
B7 C2 B6 113.2(3)
B3 C2 B6 112.8(3)
O1 C11 C1 109.9(3)
O1 C11 C12 105.6(3)
C1 C11 C12 115.7(4)
C13 C12 C11 105.0(4)
C14 C13 C12 106.3(4)
O1 C14 C13 107.5(4)
O2 C15 C16 107.9(3)
O2 C15 C2 109.8(3)
C16 C15 C2 116.7(3)
C17 C16 C15 103.9(4)
C18 C17 C16 109.1(5)
O2 C18 C17 108.0(5)
C14 O1 C11 109.6(3)
C15 O2 C18 110.9(4)
C2 B3 C1 58.77(19)
C2 B3 B8 105.7(3)
C1 B3 B8 105.3(3)
C2 B3 B7 59.0(2)
C1 B3 B7 105.9(3)
B8 B3 B7 59.9(3)
C2 B3 B4 105.8(3)
C1 B3 B4 58.4(2)
B8 B3 B4 60.0(3)
B7 B3 B4 107.9(3)
C1 B4 B9 105.3(3)
C1 B4 B8 105.7(3)
B9 B4 B8 60.3(3)
C1 B4 B3 59.3(2)
B9 B4 B3 107.7(3)
B8 B4 B3 59.7(2)
C1 B4 B5 58.6(2)
B9 B4 B5 60.0(3)
B8 B4 B5 108.3(3)
B3 B4 B5 107.7(3)
C1 B5 B10 105.1(3)
C1 B5 B9 104.6(3)
B10 B5 B9 60.4(3)
C1 B5 B6 59.3(2)
B10 B5 B6 59.6(3)
B9 B5 B6 107.9(3)
C1 B5 B4 58.4(2)
B10 B5 B4 107.5(3)
B9 B5 B4 59.3(3)
B6 B5 B4 107.7(3)
C2 B6 C1 58.7(2)
C2 B6 B10 104.8(3)
C1 B6 B10 104.8(3)
C2 B6 B11 58.3(2)
C1 B6 B11 105.3(3)
B10 B6 B11 59.6(3)
C2 B6 B5 105.8(3)
C1 B6 B5 58.5(2)
B10 B6 B5 60.0(3)
B11 B6 B5 107.8(3)
C2 B7 B12 105.5(3)
C2 B7 B11 58.6(2)
B12 B7 B11 60.1(3)
C2 B7 B8 105.7(3)
B12 B7 B8 60.8(3)
B11 B7 B8 108.6(3)
C2 B7 B3 59.0(2)
B12 B7 B3 108.3(3)
B11 B7 B3 107.7(3)
B8 B7 B3 59.8(3)
B3 B8 B7 60.3(2)
B3 B8 B4 60.3(2)
B7 B8 B4 108.4(3)
B3 B8 B9 107.7(3)
B7 B8 B9 107.6(3)
B4 B8 B9 59.6(3)
B3 B8 B12 107.4(3)
B7 B8 B12 59.2(3)
B4 B8 B12 107.8(3)
B9 B8 B12 60.1(3)
B4 B9 B8 60.1(3)
B4 B9 B5 60.7(3)
B8 B9 B5 108.6(3)
B4 B9 B12 108.1(3)
B8 B9 B12 60.1(3)
B5 B9 B12 107.9(3)
B4 B9 B10 108.0(3)
B8 B9 B10 107.8(4)
B5 B9 B10 59.7(3)
B12 B9 B10 59.7(3)
B11 B10 B6 60.5(3)
B11 B10 B5 108.7(3)
B6 B10 B5 60.4(3)
B11 B10 B12 59.8(3)
B6 B10 B12 108.3(3)
B5 B10 B12 108.3(3)
B11 B10 B9 107.9(3)
B6 B10 B9 108.1(3)
B5 B10 B9 59.9(3)
B12 B10 B9 60.0(3)
C2 B11 B10 105.7(3)
C2 B11 B12 105.7(3)
B10 B11 B12 60.5(3)
C2 B11 B7 59.4(2)
B10 B11 B7 108.1(4)
B12 B11 B7 59.5(3)
C2 B11 B6 59.3(2)
B10 B11 B6 59.8(3)
B12 B11 B6 108.4(3)
B7 B11 B6 108.5(3)
B7 B12 B11 60.3(3)
B7 B12 B10 108.1(3)
B11 B12 B10 59.7(3)
B7 B12 B8 60.0(3)
B11 B12 B8 108.2(3)
B10 B12 B8 108.1(3)
B7 B12 B9 108.0(4)
B11 B12 B9 108.0(3)
B10 B12 B9 60.3(3)
B8 B12 B9 59.8(3)

loop_
_geom_bond_atom_site_label_1
_geom_bond_atom_site_label_2
_geom_bond_distance
C1 C11 1.533(5)
C1 C2 1.686(5)
C1 B4 1.704(5)
C1 B5 1.708(5)
C1 B3 1.719(5)
C1 B6 1.722(5)
C2 C15 1.539(5)
C2 B11 1.701(6)
C2 B7 1.715(5)
C2 B3 1.716(5)
C2 B6 1.718(5)
C11 O1 1.402(4)
C11 C12 1.540(5)
C12 C13 1.478(6)
C13 C14 1.468(6)
C14 O1 1.401(4)
C15 O2 1.392(5)
C15 C16 1.510(5)
C16 C17 1.470(6)
C17 C18 1.429(6)
C18 O2 1.406(5)
B3 B8 1.760(6)
B3 B7 1.768(6)
B3 B4 1.771(6)
B4 B9 1.758(7)
B4 B8 1.766(7)
B4 B5 1.782(6)
B5 B10 1.766(7)
B5 B9 1.771(6)
B5 B6 1.772(6)
B6 B10 1.759(7)
B6 B11 1.771(6)
B7 B12 1.746(7)
B7 B11 1.760(7)
B7 B8 1.760(7)
B8 B9 1.770(7)
B8 B12 1.775(8)
B9 B12 1.775(8)
B9 B10 1.780(7)
B10 B11 1.755(7)
B10 B12 1.769(7)
B11 B12 1.756(7)
